data_2017138
loop_
_publ_author_name
'Hachu\/la, Barbara'
'Pedras, Monika'
'Pentak, Danuta'
'Nowak, Maria'
'Kusz, Joachim'
'Borek, Jerzy'

_publ_section_title
;
 Diaquadichloridobis(1<i>H</i>-imidazole)manganese(II) at 100 K
;
_journal_coeditor_code SK3300
_journal_issue 6
_journal_name_full 'Acta Crystallographica Section C'
_journal_page_first m215
_journal_page_last m218
_journal_paper_doi 10.1107/S0108270109015303
_journal_volume 65
_journal_year 2009
_chemical_formula_iupac '[Mn Cl2 (C3 H4 N2)2 (H2 O)2]'
_chemical_formula_moiety 'C6 H12 Cl2 Mn N4 O2'
_chemical_formula_sum 'C6 H12 Cl2 Mn N4 O2'
_chemical_formula_weight 298.04
_chemical_name_systematic
;
Diaquadichloridobis(1<i>H</i>-imidazole)manganese(II)
;
_space_group_IT_number 14
_symmetry_cell_setting monoclinic
_symmetry_space_group_name_Hall '-P 2ybc'
_symmetry_space_group_name_H-M 'P 1 21/c 1'
_atom_sites_solution_hydrogens geom
_atom_sites_solution_primary direct
_atom_sites_solution_secondary difmap
_audit_creation_method SHELXL97
_cell_angle_alpha 90.00
_cell_angle_beta 95.734(2)
_cell_angle_gamma 90.00
_cell_formula_units_Z 2
_cell_length_a 7.93640(10)
_cell_length_b 9.0864(2)
_cell_length_c 8.24800(10)
_cell_measurement_reflns_used 7619
_cell_measurement_temperature 100(2)
_cell_measurement_theta_max 34.5339
_cell_measurement_theta_min 3.3349
_cell_volume 591.814(17)
_computing_cell_refinement 'CrysAlis RED (Oxford Diffraction, 2008)'
_computing_data_collection 'CrysAlis CCD (Oxford Diffraction, 2008)'
_computing_data_reduction 'CrysAlis RED (Oxford Diffraction, 2008)'
_computing_molecular_graphics
;
<i>ORTEP-3</i> (Farrugia, 1997) and <i>Mercury</i> (Macrae <i>et
al</i>.,
2006)
;
_computing_publication_material '<i>publCIF</i> (Westrip, 2009)'
_computing_structure_refinement '<i>SHELXL97</i> (Sheldrick, 2008)'
_computing_structure_solution '<i>SHELXS97</i> (Sheldrick, 2008)'
_diffrn_ambient_temperature 100(2)
_diffrn_measured_fraction_theta_full 0.998
_diffrn_measured_fraction_theta_max 0.998
_diffrn_measurement_device_type
;
Oxford Diffraction Xcalibur diffractometer with Sapphire3 CCD detector
;
_diffrn_measurement_method omega-scan
_diffrn_radiation_monochromator graphite
_diffrn_radiation_source 'fine-focus sealed tube'
_diffrn_radiation_type MoK\a
_diffrn_radiation_wavelength 0.71073
_diffrn_reflns_av_R_equivalents 0.0117
_diffrn_reflns_av_sigmaI/netI 0.0066
_diffrn_reflns_limit_h_max 9
_diffrn_reflns_limit_h_min -9
_diffrn_reflns_limit_k_max 10
_diffrn_reflns_limit_k_min -9
_diffrn_reflns_limit_l_max 9
_diffrn_reflns_limit_l_min -9
_diffrn_reflns_number 4794
_diffrn_reflns_theta_full 25.00
_diffrn_reflns_theta_max 25.06
_diffrn_reflns_theta_min 3.35
_diffrn_standards_number 16.0328
_exptl_absorpt_coefficient_mu 1.553
_exptl_absorpt_correction_T_max 0.867
_exptl_absorpt_correction_T_min 0.532
_exptl_absorpt_correction_type multi-scan
_exptl_absorpt_process_details
;
CrysAlis RED (Oxford Diffraction, 2008)
;
_exptl_crystal_colour colourless
_exptl_crystal_density_diffrn 1.672
_exptl_crystal_density_method 'not measured'
_exptl_crystal_description polyhedron
_exptl_crystal_F_000 302
_exptl_crystal_size_max 0.58
_exptl_crystal_size_mid 0.39
_exptl_crystal_size_min 0.092
_refine_diff_density_max 0.233
_refine_diff_density_min -0.196
_refine_ls_extinction_coef 0.045(2)
_refine_ls_extinction_expression Fc^*^=kFc[1+0.001xFc^2^\l^3^/sin(2\q)]^-1/4^
_refine_ls_extinction_method SHELXL97
_refine_ls_goodness_of_fit_ref 1.000
_refine_ls_hydrogen_treatment mixed
_refine_ls_matrix_type full
_refine_ls_number_parameters 82
_refine_ls_number_reflns 1046
_refine_ls_number_restraints 0
_refine_ls_restrained_S_all 1.000
_refine_ls_R_factor_all 0.0143
_refine_ls_R_factor_gt 0.0139
_refine_ls_shift/su_max 0.001
_refine_ls_shift/su_mean 0.000
_refine_ls_structure_factor_coef Fsqd
_refine_ls_weighting_details 'calc w=1/[\s^2^(Fo^2^)+(0.0233P)^2^+0.2546P] where P=(Fo^2^+2Fc^2^)/3'
_refine_ls_weighting_scheme calc
_refine_ls_wR_factor_gt 0.0377
_refine_ls_wR_factor_ref 0.0380
_reflns_number_gt 1017
_reflns_number_total 1046
_reflns_threshold_expression I>2\s(I)
_cod_data_source_file sk3300.cif
_cod_data_source_block I
_cod_original_sg_symbol_H-M 'P 21/c'
_cod_database_code 2017138
_cod_database_fobs_code 2017138

loop_
_symmetry_equiv_pos_as_xyz
'x, y, z'
'-x, y+1/2, -z+1/2'
'-x, -y, -z'
'x, -y-1/2, z-1/2'

loop_
_atom_site_type_symbol
_atom_site_label
_atom_site_fract_x
_atom_site_fract_y
_atom_site_fract_z
_atom_site_U_iso_or_equiv
_atom_site_adp_type
_atom_site_calc_flag
_atom_site_refinement_flags
_atom_site_occupancy
_atom_site_disorder_assembly
_atom_site_disorder_group
Mn Mn1 0.5000 0.5000 0.0000 0.00953(11) Uani d S 1 . .
Cl Cl1 0.38087(3) 0.76376(3) -0.00932(3) 0.01178(11) Uani d . 1 . .
O O1 0.42191(10) 0.47073(10) 0.24730(10) 0.01362(18) Uani d . 1 . .
H H1O 0.466(2) 0.406(2) 0.306(2) 0.031(4) Uiso d . 1 . .
H H2O 0.417(2) 0.544(2) 0.303(2) 0.033(5) Uiso d . 1 . .
N N1 0.75240(11) 0.57626(10) 0.10307(11) 0.0134(2) Uani d . 1 . .
N N3 1.01472(13) 0.65532(12) 0.11409(14) 0.0212(2) Uani d . 1 . .
H H3 1.099(2) 0.6925(18) 0.0817(19) 0.025 Uiso d . 1 . .
C C2 0.86214(15) 0.65252(13) 0.02728(15) 0.0183(3) Uani d . 1 . .
H H2 0.8367 0.6993 -0.0752 0.022 Uiso calc R 1 . .
C C4 1.00392(16) 0.57514(14) 0.25295(16) 0.0216(3) Uani d . 1 . .
H H4 1.0921 0.5569 0.3372 0.026 Uiso calc R 1 . .
C C5 0.84151(15) 0.52703(14) 0.24572(15) 0.0168(3) Uani d . 1 . .
H H5 0.7959 0.4685 0.3262 0.020 Uiso calc R 1 . .

loop_
_atom_site_aniso_label
_atom_site_aniso_U_11
_atom_site_aniso_U_22
_atom_site_aniso_U_33
_atom_site_aniso_U_12
_atom_site_aniso_U_13
_atom_site_aniso_U_23
Mn1 0.00786(14) 0.00977(15) 0.01101(15) -0.00040(8) 0.00115(9) -0.00011(8)
Cl1 0.01143(15) 0.00986(16) 0.01408(16) 0.00018(9) 0.00146(10) 0.00009(9)
O1 0.0155(4) 0.0131(4) 0.0123(4) 0.0031(3) 0.0020(3) 0.0004(4)
N1 0.0110(4) 0.0118(5) 0.0176(5) -0.0010(4) 0.0025(4) -0.0018(4)
N3 0.0116(5) 0.0192(5) 0.0340(6) -0.0064(4) 0.0086(4) -0.0081(5)
C2 0.0161(6) 0.0137(6) 0.0255(6) -0.0020(4) 0.0051(5) -0.0004(5)
C4 0.0122(5) 0.0292(7) 0.0230(6) -0.0003(5) -0.0004(4) -0.0093(5)
C5 0.0136(6) 0.0208(6) 0.0160(6) 0.0000(5) 0.0009(4) -0.0025(5)

loop_
_atom_type_symbol
_atom_type_description
_atom_type_scat_dispersion_real
_atom_type_scat_dispersion_imag
_atom_type_scat_source
C C 0.0033 0.0016 'International Tables Vol C Tables 4.2.6.8 and 6.1.1.4'
H H 0.0000 0.0000 'International Tables Vol C Tables 4.2.6.8 and 6.1.1.4'
N N 0.0061 0.0033 'International Tables Vol C Tables 4.2.6.8 and 6.1.1.4'
Mn Mn 0.3368 0.7283 'International Tables Vol C Tables 4.2.6.8 and 6.1.1.4'
O O 0.0106 0.0060 'International Tables Vol C Tables 4.2.6.8 and 6.1.1.4'
Cl Cl 0.1484 0.1585 'International Tables Vol C Tables 4.2.6.8 and 6.1.1.4'

loop_
_geom_angle_atom_site_label_1
_geom_angle_atom_site_label_2
_geom_angle_atom_site_label_3
_geom_angle_site_symmetry_1
_geom_angle_site_symmetry_3
_geom_angle
_geom_angle_publ_flag
O1 Mn1 O1 . 3_665 180 n
O1 Mn1 N1 . . 90.56(3) y
O1 Mn1 N1 3_665 . 89.44(3) y
O1 Mn1 N1 . 3_665 89.44(3) ?
O1 Mn1 N1 3_665 3_665 90.56(3) ?
N1 Mn1 N1 . 3_665 180 n
O1 Mn1 Cl1 . . 90.21(2) y
O1 Mn1 Cl1 3_665 . 89.79(2) ?
N1 Mn1 Cl1 . . 92.04(2) y
N1 Mn1 Cl1 3_665 . 87.96(2) y
O1 Mn1 Cl1 . 3_665 89.79(2) y
O1 Mn1 Cl1 3_665 3_665 90.21(2) ?
N1 Mn1 Cl1 . 3_665 87.96(2) ?
N1 Mn1 Cl1 3_665 3_665 92.04(2) ?
Cl1 Mn1 Cl1 . 3_665 180 n
Mn1 O1 H1O . . 119.6(11) ?
Mn1 O1 H2O . . 117.2(12) ?
H1O O1 H2O . . 106.8(17) ?
C2 N1 C5 . . 105.49(10) y
C2 N1 Mn1 . . 126.82(8) ?
C5 N1 Mn1 . . 126.32(8) ?
C2 N3 C4 . . 107.92(10) y
C2 N3 H3 . . 123.8(11) ?
C4 N3 H3 . . 128.0(11) ?
N1 C2 N3 . . 111.10(11) y
N1 C2 H2 . . 124.4 ?
N3 C2 H2 . . 124.4 ?
C5 C4 N3 . . 105.88(11) y
C5 C4 H4 . . 127.1 ?
N3 C4 H4 . . 127.1 ?
C4 C5 N1 . . 109.61(11) y
C4 C5 H5 . . 125.2 ?
N1 C5 H5 . . 125.2 ?

loop_
_geom_bond_atom_site_label_1
_geom_bond_atom_site_label_2
_geom_bond_site_symmetry_2
_geom_bond_distance
_geom_bond_publ_flag
Mn1 O1 . 2.2064(8) y
Mn1 O1 3_665 2.2064(8) ?
Mn1 N1 . 2.2080(9) y
Mn1 N1 3_665 2.2080(9) ?
Mn1 Cl1 . 2.5747(3) y
Mn1 Cl1 3_665 2.5747(3) ?
O1 H1O . 0.816(19) ?
O1 H2O . 0.815(19) ?
N1 C2 . 1.3184(15) y
N1 C5 . 1.3850(15) y
N3 C2 . 1.3440(17) y
N3 C4 . 1.3672(18) y
N3 H3 . 0.817(17) ?
C2 H2 . 0.9500 ?
C4 C5 . 1.3567(17) y
C4 H4 . 0.9500 ?
C5 H5 . 0.9500 ?

loop_
_geom_hbond_atom_site_label_D
_geom_hbond_atom_site_label_H
_geom_hbond_atom_site_label_A
_geom_hbond_site_symmetry_A
_geom_hbond_distance_DH
_geom_hbond_distance_HA
_geom_hbond_distance_DA
_geom_hbond_angle_DHA
O1 H1O Cl1 2_645 0.816(19) 2.357(19) 3.1593(9) 167.7(16)
O1 H2O Cl1 4_576 0.815(19) 2.367(19) 3.1759(9) 171.5(16)
N3 H3 Cl1 1_655 0.817(17) 2.515(17) 3.3231(11) 170.1(15)

loop_
_geom_torsion_atom_site_label_1
_geom_torsion_atom_site_label_2
_geom_torsion_atom_site_label_3
_geom_torsion_atom_site_label_4
_geom_torsion_site_symmetry_1
_geom_torsion_site_symmetry_2
_geom_torsion_site_symmetry_3
_geom_torsion_site_symmetry_4
_geom_torsion
_geom_torsion_publ_flag
O1 Mn1 N1 C2 . . . . -160.75(10) ?
O1 Mn1 N1 C2 3_665 . . . 19.25(10) ?
Cl1 Mn1 N1 C2 . . . . -70.52(9) ?
Cl1 Mn1 N1 C2 3_665 . . . 109.48(9) ?
O1 Mn1 N1 C5 . . . . 34.59(9) ?
O1 Mn1 N1 C5 3_665 . . . -145.41(9) ?
Cl1 Mn1 N1 C5 . . . . 124.81(9) ?
Cl1 Mn1 N1 C5 3_665 . . . -55.19(9) ?
C5 N1 C2 N3 . . . . -0.48(13) ?
Mn1 N1 C2 N3 . . . . -167.70(8) ?
C4 N3 C2 N1 . . . . 0.70(14) ?
C2 N3 C4 C5 . . . . -0.61(14) ?
N3 C4 C5 N1 . . . . 0.33(14) ?
C2 N1 C5 C4 . . . . 0.08(13) ?
Mn1 N1 C5 C4 . . . . 167.39(8) ?
